data_4002053
loop_
_publ_author_name
'Li, Liangjun'
'Bell, Jon G.'
'Tang, Sifu'
'Lv, Xiaoxia'
'Wang, Chao'
'Xing, Yanlong'
'Zhao, Xuebo'
'Thomas, K. Mark'

_publ_section_title
;
 Gas Storage and Diffusion through Nanocages and Windows in Porous
 Metal--Organic Framework
 Cu2(2,3,5,6-tetramethylbenzene-1,4-diisophthalate)(H2O)2
;
_journal_issue 16
_journal_name_full 'Chemistry of Materials'
_journal_page_first 4679
_journal_paper_doi 10.1021/cm403697m
_journal_volume 26
_journal_year 2014
_chemical_formula_sum 'C6.5 H5.5 Cu0.5 N0 O2.5'
_chemical_formula_weight 155.38
_chemical_name_systematic
; 
 ? 
;
_space_group_IT_number 139
_symmetry_cell_setting tetragonal
_symmetry_space_group_name_Hall '-I 4 2'
_symmetry_space_group_name_H-M 'I 4/m m m'
_atom_sites_solution_hydrogens geom
_atom_sites_solution_primary direct
_atom_sites_solution_secondary difmap
_audit_creation_method SHELXL-97
_cell_angle_alpha 90.00
_cell_angle_beta 90.00
_cell_angle_gamma 90.00
_cell_formula_units_Z 32
_cell_length_a 18.945(4)
_cell_length_b 18.945(4)
_cell_length_c 27.561(10)
_cell_measurement_temperature 293(2)
_cell_volume 9892(5)
_computing_cell_refinement 'bruker smart'
_computing_data_collection 'bruker smart'
_computing_data_reduction 'bruker saint'
_computing_molecular_graphics 'bruker shelxtl'
_computing_publication_material 'bruker shelxtl'
_computing_structure_refinement 'SHELXL-97 (Sheldrick, 1997)'
_computing_structure_solution 'SHELXS-97 (Sheldrick, 1990)'
_diffrn_ambient_temperature 293(2)
_diffrn_measured_fraction_theta_full 0.993
_diffrn_measured_fraction_theta_max 0.993
_diffrn_radiation_monochromator graphite
_diffrn_radiation_source 'fine-focus sealed tube'
_diffrn_radiation_type MoK\a
_diffrn_radiation_wavelength 0.71073
_diffrn_reflns_av_R_equivalents 0.1103
_diffrn_reflns_av_sigmaI/netI 0.1052
_diffrn_reflns_limit_h_max 11
_diffrn_reflns_limit_h_min -17
_diffrn_reflns_limit_k_max 22
_diffrn_reflns_limit_k_min -22
_diffrn_reflns_limit_l_max 25
_diffrn_reflns_limit_l_min -32
_diffrn_reflns_number 13150
_diffrn_reflns_theta_full 25.00
_diffrn_reflns_theta_max 25.00
_diffrn_reflns_theta_min 1.30
_exptl_absorpt_coefficient_mu 0.889
_exptl_absorpt_correction_T_max 0.9163
_exptl_absorpt_correction_T_min 0.8422
_exptl_absorpt_correction_type multi-scan
_exptl_absorpt_process_details saddabs
_exptl_crystal_colour blue
_exptl_crystal_density_diffrn 0.835
_exptl_crystal_density_method 'not measured'
_exptl_crystal_description rod
_exptl_crystal_F_000 2528
_exptl_crystal_size_max 0.20
_exptl_crystal_size_mid 0.10
_exptl_crystal_size_min 0.10
_platon_squeeze_details
;
;
_refine_diff_density_max 0.993
_refine_diff_density_min -0.572
_refine_diff_density_rms 0.079
_refine_ls_extinction_method none
_refine_ls_goodness_of_fit_ref 1.093
_refine_ls_hydrogen_treatment mixed
_refine_ls_matrix_type full
_refine_ls_number_parameters 106
_refine_ls_number_reflns 2473
_refine_ls_number_restraints 114
_refine_ls_restrained_S_all 1.079
_refine_ls_R_factor_all 0.1421
_refine_ls_R_factor_gt 0.0678
_refine_ls_shift/su_max 0.001
_refine_ls_shift/su_mean 0.000
_refine_ls_structure_factor_coef Fsqd
_refine_ls_weighting_details 'calc w=1/[\s^2^(Fo^2^)+(0.0481P)^2^+0.0000P] where P=(Fo^2^+2Fc^2^)/3'
_refine_ls_weighting_scheme calc
_refine_ls_wR_factor_gt 0.1452
_refine_ls_wR_factor_ref 0.1552
_reflns_number_gt 993
_reflns_number_total 2473
_reflns_threshold_expression >2sigma(I)
_cod_data_source_file cm403697m_si_001.cif
_cod_data_source_block 12-1
_cod_depositor_comments
;
The following automatic conversions were performed:

'_symmetry_cell_setting' value 'Tetragonal' changed to 'tetragonal'
according to
/home/saulius/struct/COD-crude-data--automatic-downloads/rss-feeds/ACS/lib/dictionaries/cif_core.dic
dictionary named 'cif_core.dic' version 2.4.2 from
2011-04-26.

'_exptl_absorpt_correction_type' value 'Multi-scan'
changed to 'multi-scan' according to
/home/saulius/struct/COD-crude-data--automatic-downloads/rss-feeds/ACS/lib/dictionaries/cif_core.dic
dictionary named 'cif_core.dic' version 2.4.2 from 2011-04-26.

Automatic conversion script
Id: cif_fix_values 2281 2013-09-26 08:29:07Z andrius 

 Adding full bibliography for 4002053.cif.
;
_cod_original_sg_symbol_H-M I4/mmm
_cod_original_formula_sum 'C6.50 H5.50 Cu0.50 N0 O2.50'
_cod_database_code 4002053

loop_
_symmetry_equiv_pos_as_xyz
'x, y, z'
'-y, x, z'
'-x, -y, z'
'y, -x, z'
'x, -y, -z'
'y, x, -z'
'-x, y, -z'
'-y, -x, -z'
'x+1/2, y+1/2, z+1/2'
'-y+1/2, x+1/2, z+1/2'
'-x+1/2, -y+1/2, z+1/2'
'y+1/2, -x+1/2, z+1/2'
'x+1/2, -y+1/2, -z+1/2'
'y+1/2, x+1/2, -z+1/2'
'-x+1/2, y+1/2, -z+1/2'
'-y+1/2, -x+1/2, -z+1/2'
'-x, -y, -z'
'y, -x, -z'
'x, y, -z'
'-y, x, -z'
'-x, y, z'
'-y, -x, z'
'x, -y, z'
'y, x, z'
'-x+1/2, -y+1/2, -z+1/2'
'y+1/2, -x+1/2, -z+1/2'
'x+1/2, y+1/2, -z+1/2'
'-y+1/2, x+1/2, -z+1/2'
'-x+1/2, y+1/2, z+1/2'
'-y+1/2, -x+1/2, z+1/2'
'x+1/2, -y+1/2, z+1/2'
'y+1/2, x+1/2, z+1/2'

loop_
_atom_site_label
_atom_site_type_symbol
_atom_site_fract_x
_atom_site_fract_y
_atom_site_fract_z
_atom_site_U_iso_or_equiv
_atom_site_adp_type
_atom_site_occupancy
_atom_site_symmetry_multiplicity
_atom_site_calc_flag
_atom_site_refinement_flags
Cu1 Cu 0.78116(3) 0.78116(3) 0.71259(3) 0.0595(4) Uani 1 2 d SU
O1 O 0.86855(18) 0.76446(19) 0.75031(12) 0.0729(12) Uani 1 1 d U
O1W O 0.8323(2) 0.8323(2) 0.65198(18) 0.114(2) Uani 1 2 d SDU
H1WA H 0.8565 0.8573 0.6320 0.171 Uiso 1 2 d SRD
H1WB H 0.8283 0.7930 0.6381 0.171 Uiso 0.50 1 d PRD
O3 O 0.8130(2) 0.7136(2) 0.81286(12) 0.0733(12) Uani 1 1 d U
C1 C 1.0000 0.7288(5) 0.8937(3) 0.082(3) Uani 1 2 d SDU
C2 C 0.9360(3) 0.7305(3) 0.86902(17) 0.083(2) Uani 1 1 d DU
H2A H 0.8937 0.7275 0.8860 0.100 Uiso 1 1 calc R
C3 C 0.9358(3) 0.7369(3) 0.81815(18) 0.076(2) Uani 1 1 d DU
C4 C 1.0000 0.7415(4) 0.7934(3) 0.077(3) Uani 1 2 d SDU
H4 H 1.0000 0.7477 0.7599 0.093 Uiso 1 2 calc SR
C7 C 0.8652(3) 0.7369(3) 0.79314(19) 0.0648(17) Uani 1 1 d U
C14 C 1.0000 0.7292(6) 0.9501(3) 0.085(3) Uani 1 2 d SDU
C15 C 1.0000 0.7927(6) 0.9732(3) 0.127(4) Uani 1 2 d SDU
C20 C 1.0000 0.6659(6) 0.9727(3) 0.124(4) Uani 1 2 d SDU
C23 C 0.9681(8) 0.8622(8) 0.9470(4) 0.141(11) Uani 0.50 1 d PU
H23A H 0.9512 0.8997 0.9673 0.212 Uiso 0.50 1 calc PR
H23B H 0.9512 0.8178 0.9592 0.212 Uiso 0.50 1 calc PR
H23C H 0.9512 0.8690 0.9145 0.212 Uiso 0.50 1 calc PR
C24 C 0.9708(8) 0.5934(7) 0.9477(4) 0.116(10) Uani 0.50 1 d PU
H24A H 0.9540 0.5568 0.9688 0.175 Uiso 0.50 1 calc PR
H24B H 0.9540 0.5850 0.9153 0.175 Uiso 0.50 1 calc PR
H24C H 0.9540 0.6383 0.9588 0.175 Uiso 0.50 1 calc PR

loop_
_atom_site_aniso_label
_atom_site_aniso_U_11
_atom_site_aniso_U_22
_atom_site_aniso_U_33
_atom_site_aniso_U_23
_atom_site_aniso_U_13
_atom_site_aniso_U_12
Cu1 0.0803(5) 0.0803(5) 0.0181(4) -0.0033(3) -0.0033(3) -0.0104(6)
O1 0.068(3) 0.119(4) 0.0313(18) 0.004(2) -0.0048(17) -0.011(2)
O1W 0.149(4) 0.149(4) 0.045(3) 0.023(3) 0.023(3) -0.025(5)
O3 0.049(3) 0.122(4) 0.049(2) -0.005(2) -0.0014(17) -0.006(2)
C1 0.085(7) 0.127(8) 0.034(4) -0.016(5) 0.000 0.000
C2 0.053(4) 0.164(7) 0.033(3) -0.016(4) 0.003(3) -0.007(4)
C3 0.068(5) 0.117(6) 0.042(3) -0.012(3) 0.002(3) 0.001(4)
C4 0.071(7) 0.117(8) 0.045(5) -0.008(5) 0.000 0.000
C7 0.041(4) 0.113(5) 0.041(3) -0.020(3) -0.009(2) -0.006(3)
C14 0.080(7) 0.159(9) 0.017(4) 0.003(5) 0.000 0.000
C15 0.197(12) 0.159(9) 0.024(4) 0.001(6) 0.000 0.000
C20 0.191(12) 0.156(9) 0.025(5) -0.010(6) 0.000 0.000
C23 0.23(3) 0.141(13) 0.057(8) 0.037(8) -0.012(9) 0.017(12)
C24 0.20(3) 0.116(11) 0.031(6) -0.016(6) 0.013(8) -0.008(10)

loop_
_atom_type_symbol
_atom_type_description
_atom_type_scat_dispersion_real
_atom_type_scat_dispersion_imag
_atom_type_scat_source
C C 0.0033 0.0016 'International Tables Vol C Tables 4.2.6.8 and 6.1.1.4'
H H 0.0000 0.0000 'International Tables Vol C Tables 4.2.6.8 and 6.1.1.4'
Cu Cu 0.3201 1.2651 'International Tables Vol C Tables 4.2.6.8 and 6.1.1.4'
N N 0.0061 0.0033 'International Tables Vol C Tables 4.2.6.8 and 6.1.1.4'
O O 0.0106 0.0060 'International Tables Vol C Tables 4.2.6.8 and 6.1.1.4'

loop_
_geom_angle_atom_site_label_1
_geom_angle_atom_site_label_2
_geom_angle_atom_site_label_3
_geom_angle
_geom_angle_site_symmetry_1
_geom_angle_site_symmetry_3
O3 Cu1 O3 87.9(2) 16_666 25_666
O3 Cu1 O1 89.99(15) 16_666 .
O3 Cu1 O1 167.72(15) 25_666 .
O3 Cu1 O1 167.72(15) 16_666 24
O3 Cu1 O1 89.99(15) 25_666 24
O1 Cu1 O1 89.5(2) . 24
O3 Cu1 O1W 96.38(16) 16_666 .
O3 Cu1 O1W 96.38(16) 25_666 .
O1 Cu1 O1W 95.88(16) . .
O1 Cu1 O1W 95.88(16) 24 .
O3 Cu1 Cu1 83.89(12) 16_666 25_666
O3 Cu1 Cu1 83.89(12) 25_666 25_666
O1 Cu1 Cu1 83.85(10) . 25_666
O1 Cu1 Cu1 83.85(10) 24 25_666
O1W Cu1 Cu1 179.61(19) . 25_666
C7 O1 Cu1 120.2(3) . .
Cu1 O1W H1WA 169.3 . .
Cu1 O1W H1WB 85.0 . .
H1WA O1W H1WB 104.2 . .
C7 O3 Cu1 125.1(4) . 25_666
C2 C1 C2 121.3(7) 21_755 .
C2 C1 C14 119.3(3) 21_755 .
C2 C1 C14 119.3(3) . .
C1 C2 C3 119.4(6) . .
C1 C2 H2A 120.3 . .
C3 C2 H2A 120.3 . .
C4 C3 C2 119.3(6) . .
C4 C3 C7 123.4(5) . .
C2 C3 C7 117.3(5) . .
C3 C4 C3 121.0(8) 21_755 .
C3 C4 H4 119.5 21_755 .
C3 C4 H4 119.5 . .
O3 C7 O1 126.7(5) . .
O3 C7 C3 121.3(5) . .
O1 C7 C3 112.0(5) . .
C20 C14 C15 124.6(8) . .
C20 C14 C1 117.1(8) . .
C15 C14 C1 118.3(8) . .
C14 C15 C15 118.0(5) . 19_557
C14 C15 C23 120.6(8) . .
C15 C15 C23 116.5(6) 19_557 .
C14 C15 C23 120.6(8) . 21_755
C15 C15 C23 116.5(6) 19_557 21_755
C23 C15 C23 43.8(11) . 21_755
C14 C20 C20 117.4(5) . 19_557
C14 C20 C24 123.6(8) . 21_755
C20 C20 C24 114.9(5) 19_557 21_755
C14 C20 C24 123.6(8) . .
C20 C20 C24 114.9(5) 19_557 .
C24 C20 C24 39.5(11) 21_755 .
C23 C23 C15 68.1(5) 21_755 .
C23 C23 H23A 109.5 21_755 .
C15 C23 H23A 117.8 . .
C23 C23 H23B 109.5 21_755 .
C15 C23 H23B 41.9 . .
H23A C23 H23B 109.5 . .
C23 C23 H23C 109.5 21_755 .
C15 C23 H23C 130.6 . .
H23A C23 H23C 109.5 . .
H23B C23 H23C 109.5 . .
C24 C24 C20 70.2(5) 21_755 .
C24 C24 H24A 109.5 21_755 .
C20 C24 H24A 117.6 . .
C24 C24 H24B 109.5 21_755 .
C20 C24 H24B 130.1 . .
H24A C24 H24B 109.5 . .
C24 C24 H24C 109.5 21_755 .
C20 C24 H24C 39.8 . .
H24A C24 H24C 109.5 . .
H24B C24 H24C 109.5 . .

loop_
_geom_bond_atom_site_label_1
_geom_bond_atom_site_label_2
_geom_bond_distance
_geom_bond_site_symmetry_2
Cu1 O3 1.920(4) 16_666
Cu1 O3 1.920(4) 25_666
Cu1 O1 1.980(3) .
Cu1 O1 1.981(3) 24
Cu1 O1W 2.161(5) .
Cu1 Cu1 2.6534(17) 25_666
O1 C7 1.293(6) .
O1W H1WA 0.8581 .
O1W H1WB 0.8402 .
O3 C7 1.211(6) .
O3 Cu1 1.920(4) 25_666
C1 C2 1.391(6) 21_755
C1 C2 1.391(6) .
C1 C14 1.553(10) .
C2 C3 1.407(6) .
C2 H2A 0.9300 .
C3 C4 1.396(6) .
C3 C7 1.506(7) .
C4 C3 1.396(6) 21_755
C4 H4 0.9300 .
C14 C20 1.352(10) .
C14 C15 1.360(10) .
C15 C15 1.477(15) 19_557
C15 C23 1.619(15) .
C15 C23 1.619(15) 21_755
C20 C20 1.507(15) 19_557
C20 C24 1.633(14) 21_755
C20 C24 1.633(14) .
C23 C23 1.21(3) 21_755
C23 H23A 0.9600 .
C23 H23B 0.9600 .
C23 H23C 0.9600 .
C24 C24 1.10(3) 21_755
C24 H24A 0.9600 .
C24 H24B 0.9600 .
C24 H24C 0.9600 .

loop_
_geom_torsion_atom_site_label_1
_geom_torsion_atom_site_label_2
_geom_torsion_atom_site_label_3
_geom_torsion_atom_site_label_4
_geom_torsion
_geom_torsion_site_symmetry_1
_geom_torsion_site_symmetry_4
O3 Cu1 O1 C7 -87.4(4) 16_666 .
O3 Cu1 O1 C7 -7.3(10) 25_666 .
O1 Cu1 O1 C7 80.4(4) 24 .
O1W Cu1 O1 C7 176.2(4) . .
Cu1 Cu1 O1 C7 -3.5(4) 25_666 .
C2 C1 C2 C3 -2.4(14) 21_755 .
C14 C1 C2 C3 173.9(7) . .
C1 C2 C3 C4 -0.1(11) . .
C1 C2 C3 C7 178.6(7) . .
C2 C3 C4 C3 2.7(13) . 21_755
C7 C3 C4 C3 -176.0(4) . 21_755
Cu1 O3 C7 O1 -5.6(9) 25_666 .
Cu1 O3 C7 C3 173.6(4) 25_666 .
Cu1 O1 C7 O3 6.5(8) . .
Cu1 O1 C7 C3 -172.8(3) . .
C4 C3 C7 O3 159.0(7) . .
C2 C3 C7 O3 -19.6(9) . .
C4 C3 C7 O1 -21.6(9) . .
C2 C3 C7 O1 159.7(6) . .
C2 C1 C14 C20 -91.8(8) 21_755 .
C2 C1 C14 C20 91.8(8) . .
C2 C1 C14 C15 88.2(8) 21_755 .
C2 C1 C14 C15 -88.2(8) . .
C20 C14 C15 C15 0.000(9) . 19_557
C1 C14 C15 C15 180.000(5) . 19_557
C20 C14 C15 C23 -154.3(7) . .
C1 C14 C15 C23 25.7(7) . .
C20 C14 C15 C23 154.3(6) . 21_755
C1 C14 C15 C23 -25.7(6) . 21_755
C15 C14 C20 C20 0.000(8) . 19_557
C1 C14 C20 C20 180.000(6) . 19_557
C15 C14 C20 C24 -156.1(7) . 21_755
C1 C14 C20 C24 23.9(7) . 21_755
C15 C14 C20 C24 156.1(7) . .
C1 C14 C20 C24 -23.9(7) . .
C14 C15 C23 C23 -103.8(5) . 21_755
C15 C15 C23 C23 101.6(4) 19_557 21_755
C14 C20 C24 C24 103.8(5) . 21_755
C20 C20 C24 C24 -99.6(4) 19_557 21_755

loop_
_platon_squeeze_void_nr
_platon_squeeze_void_average_x
_platon_squeeze_void_average_y
_platon_squeeze_void_average_z
_platon_squeeze_void_volume
_platon_squeeze_void_count_electrons
_platon_squeeze_void_content
1 0.000 0.000 0.000 13 3 ' '
2 -0.033 -0.022 0.188 6122 2303 ' '
3 0.500 0.500 0.500 12 3 ' '
